data_7251823
loop_
_publ_author_name
'Marasinghe, Aloka A.'
'Averkiev, Boris B.'
'Aaker\"oy, Christer B.'

_publ_section_title
;
 Modulating some photophysical properties of cocrystals
;
_journal_issue 16
_journal_name_full CrystEngComm
_journal_page_first 2548
_journal_page_last 2559
_journal_paper_doi 10.1039/D6CE00063K
_journal_volume 28
_journal_year 2026
_chemical_formula_moiety 'C7 H7 N O2, C10 H13 N3 O3'
_chemical_formula_sum 'C17 H20 N4 O5'
_chemical_formula_weight 360.37
_space_group_crystal_system triclinic
_space_group_IT_number 2
_space_group_name_Hall '-P 1'
_space_group_name_H-M_alt 'P -1'
_atom_sites_solution_hydrogens mixed
_atom_sites_solution_primary direct
_audit_creation_date 2023-10-26
_audit_creation_method
;
Olex2 1.5-ac5-024
(compiled 2022.04.12 svn.rca3783a0 for Rigaku Oxford Diffraction, GUI svn.r6498)
;
_audit_update_record
;
2025-12-21 deposited with the CCDC.	2026-03-16 downloaded from the CCDC.
;
_cell_angle_alpha 73.875(3)
_cell_angle_beta 79.965(2)
_cell_angle_gamma 76.405(2)
_cell_formula_units_Z 2
_cell_length_a 6.15171(12)
_cell_length_b 12.3495(4)
_cell_length_c 12.6749(4)
_cell_measurement_reflns_used 8885
_cell_measurement_temperature 295.9(3)
_cell_measurement_theta_max 79.5070
_cell_measurement_theta_min 3.6520
_cell_volume 892.97(5)
_computing_cell_refinement 'CrysAlisPro 1.171.42.102a (Rigaku OD, 2023)'
_computing_data_collection 'CrysAlisPro 1.171.42.102a (Rigaku OD, 2023)'
_computing_data_reduction 'CrysAlisPro 1.171.42.102a (Rigaku OD, 2023)'
_computing_molecular_graphics 'Olex2 1.5-ac5-024 (Dolomanov et al., 2009)'
_computing_publication_material 'Olex2 1.5-ac5-024 (Dolomanov et al., 2009)'
_computing_structure_refinement 'SHELXL 2018/3 (Sheldrick, 2015)'
_computing_structure_solution 'SHELXS  (Sheldrick, 2008)'
_diffrn_ambient_environment air
_diffrn_ambient_temperature 295.9(3)
_diffrn_detector 'Hybrid Pixel Array Detector'
_diffrn_detector_area_resol_mean 10.0000
_diffrn_detector_type HyPix
_diffrn_measured_fraction_theta_full 0.998
_diffrn_measured_fraction_theta_max 0.988
_diffrn_measurement_details
;
List of Runs (angles in degrees, time in seconds):

  # Type    Start    End  Width  t~exp~   \w     \q     \k     \f   Frames
#--------------------------------------------------------------------------
  1  \w    -38.00  25.00   0.50    3.00    --  -47.98  33.00  52.00  126
  2  \w    -85.00 -36.00   0.50    3.00    --  -47.98 -33.00-105.00   98
  3  \w   -118.00 -88.00   0.50    3.00    --  -47.98 -33.00-105.00   60
  4  \w    -71.00 -24.00   0.50    3.00    --  -47.98  77.00-120.00   94
  5  \w    -20.00  28.00   0.50    3.00    --  -47.98  19.00 -30.00   96
  6  \w     -5.00  20.00   0.50    3.00    --  -47.98  77.00-120.00   50
  7  \w    -26.00  10.00   0.50    3.00    --   47.98 -19.00 120.00   72
  8  \w     51.00 116.00   0.50    3.00    --   47.98  33.00  52.00  130
  9  \w    -23.00  37.00   0.50    3.00    --   47.98 -33.00-105.00  120
 10  \w     37.00  93.00   0.50    3.00    --   47.98-125.00   0.00  112
 11  \w   -130.00 -95.00   0.50   12.00    --  -91.75 -33.00-105.00   70
 12  \w    -76.00 -29.00   0.50   12.00    --  -91.75 125.00  90.00   94
 13  \w    139.00 170.00   0.50   12.00    --  113.25  33.00  52.00   62
 14  \w    103.00 129.00   0.50   12.00    --  113.25  33.00  52.00   52
 15  \w     46.00 102.00   0.50   12.00    --  113.25 -94.00 -60.00  112
 16  \w    101.00 173.00   0.50   12.00    --  113.25  30.00-180.00  144
 17  \w    111.00 155.00   0.50   12.00    --  113.25   0.00-150.00   88
 18  \w     70.00  96.00   0.50   12.00    --  113.25 -94.00 120.00   52
 19  \w     85.00 111.00   0.50   12.00    --  113.25-125.00  30.00   52
 20  \w     79.00 104.00   0.50   12.00    --  113.25 -94.00 -90.00   50
 21  \w     45.00  70.00   0.50   12.00    --  113.25 -61.00 150.00   50
 22  \w     43.00  70.00   0.50   12.00    --  113.25 -61.00 -60.00   54
 23  \w     74.00 104.00   0.50   12.00    --  113.25 -77.00   0.00   60
 24  \w     42.00  71.00   0.50   12.00    --  113.25 -61.00-180.00   58
 25  \w     42.00  69.00   0.50   12.00    --  113.25 -61.00 -30.00   54
 26  \w     66.00 107.00   0.50   12.00    --  113.25-104.00 155.29   82
 27  \w     42.00  96.00   0.50   12.00    --  113.25 -77.00-120.00  108
 28  \w     45.00  74.00   0.50   12.00    --  113.25 -77.00-180.00   58
 29  \w     45.00  71.00   0.50   12.00    --  113.25 -77.00  30.00   52
 30  \w     72.00 109.00   0.50   12.00    --  113.25-125.00 150.00   74
 31  \w    109.00 177.00   0.50   12.00    --  113.25  30.00-120.00  136
 32  \w     78.00 111.00   0.50   12.00    --  113.25-125.00 -60.00   66
 33  \w     54.00 106.00   0.50   12.00    --  113.25 -94.00-180.00  104
 34  \w     42.00  76.00   0.50   12.00    --  113.25 -94.00 -90.00   68
 35  \w    124.00 150.00   0.50   12.00    --  113.25 125.00-150.00   52
 36  \w     70.00  96.00   0.50   12.00    --  113.25 -94.00-150.00   52
 37  \w     43.00  70.00   0.50   12.00    --  113.25 -77.00   0.00   54
 38  \w    142.00 176.00   0.50   12.00    --  113.25  30.00-150.00   68
 39  \w     79.00 104.00   0.50   12.00    --  113.25 -94.00  30.00   50
 40  \w     49.00  79.00   0.50   12.00    --  113.25 -77.00 -60.00   60
 41  \w    103.00 175.00   0.50   12.00    --  113.25  45.00 120.00  144
 42  \w    116.00 141.00   0.50   12.00    --  113.25  30.00-150.00   50
 43  \w     95.00 129.00   0.50   12.00    --  113.25 125.00 -90.00   68
 44  \w    133.00 164.00   0.50   12.00    --  113.25 125.00 -90.00   62
 45  \w    101.00 126.00   0.50   12.00    --  113.25  77.00 150.00   50
 46  \w     46.00  71.00   0.50   12.00    --  113.25 -94.00 150.00   50
 47  \w     78.00 105.00   0.50   12.00    --  113.25 -94.00 150.00   54
 48  \w     64.00  90.00   0.50   12.00    --  113.25 -86.00 -76.10   52
 49  \w     99.00 124.00   0.50   12.00    --  113.25 -86.00 -76.10   50
 50  \w    101.00 154.00   0.50   12.00    --  113.25  45.00 -60.00  106
 51  \w     46.00 111.00   0.50   12.00    --  113.25-125.00 120.00  130
 52  \w     79.00 104.00   0.50   12.00    --  113.25 -77.00-150.00   50
 53  \w    107.00 137.00   0.50   12.00    --  113.25 -79.00  58.70   60
 54  \w     81.00 106.00   0.50   12.00    --  113.25 -94.00 -30.00   50
 55  \w     52.00  78.00   0.50   12.00    --  113.25 -94.00   0.00   52
 56  \w     81.00 106.00   0.50   12.00    --  113.25 -94.00   0.00   50
 57  \w     72.00 106.00   0.50   12.00    --  113.25 -94.00  90.00   68
 58  \w     83.00 108.00   0.50   12.00    --  113.25-108.00 -83.67   50
 59  \w     44.00  74.00   0.50   12.00    --  113.25-125.00  90.00   60
 60  \w    131.00 157.00   0.50   12.00    --  113.25  45.00   0.00   52
 61  \w    113.00 173.00   0.50   12.00    --  113.25  30.00  90.00  120
 62  \w    115.00 140.00   0.50   12.00    --  113.25  30.00 120.00   50
 63  \w    120.00 159.00   0.50   12.00    --  113.25  61.00 -30.00   78
 64  \w    100.00 126.00   0.50   12.00    --  113.25  61.00  30.00   52
 65  \w     74.00 107.00   0.50   12.00    --  113.25-106.00  83.85   66
 66  \w    101.00 126.00   0.50   12.00    --  113.25  77.00  30.00   50
 67  \w    135.00 177.00   0.50   12.00    --  113.25  77.00  90.00   84
 68  \w     46.00  72.00   0.50   12.00    --  113.25 -79.00  58.70   52
 69  \w     42.00  68.00   0.50   12.00    --  113.25 -94.00  30.00   52
 70  \w     60.00 111.00   0.50   12.00    --  113.25-125.00 -90.00  102
;
_diffrn_measurement_device 'four-circle diffractometer'
_diffrn_measurement_device_type 'XtaLAB Synergy, Dualflex, HyPix'
_diffrn_measurement_method '\w scans'
_diffrn_orient_matrix_type 'CrysAlisPro convention (1999,Acta A55,543-557)'
_diffrn_orient_matrix_UB_11 0.0680136000
_diffrn_orient_matrix_UB_12 -0.1305299000
_diffrn_orient_matrix_UB_13 0.0485166000
_diffrn_orient_matrix_UB_21 -0.2252990000
_diffrn_orient_matrix_UB_22 -0.0166714000
_diffrn_orient_matrix_UB_23 -0.0241017000
_diffrn_orient_matrix_UB_31 0.1091667000
_diffrn_orient_matrix_UB_32 -0.0152430000
_diffrn_orient_matrix_UB_33 -0.1152915000
_diffrn_radiation_monochromator mirror
_diffrn_radiation_probe x-ray
_diffrn_radiation_type 'Cu K\a'
_diffrn_radiation_wavelength 1.54184
_diffrn_reflns_av_R_equivalents 0.0174
_diffrn_reflns_av_unetI/netI 0.0212
_diffrn_reflns_Laue_measured_fraction_full 0.998
_diffrn_reflns_Laue_measured_fraction_max 0.988
_diffrn_reflns_limit_h_max 7
_diffrn_reflns_limit_h_min -7
_diffrn_reflns_limit_k_max 15
_diffrn_reflns_limit_k_min -15
_diffrn_reflns_limit_l_max 13
_diffrn_reflns_limit_l_min -16
_diffrn_reflns_number 14844
_diffrn_reflns_point_group_measured_fraction_full 0.998
_diffrn_reflns_point_group_measured_fraction_max 0.988
_diffrn_reflns_theta_full 67.684
_diffrn_reflns_theta_max 80.078
_diffrn_reflns_theta_min 3.655
_diffrn_source 'micro-focus sealed X-ray tube'
_diffrn_source_type 'PhotonJet (Cu) X-ray Source'
_exptl_absorpt_coefficient_mu 0.841
_exptl_absorpt_correction_T_max 1.00000
_exptl_absorpt_correction_T_min 0.72756
_exptl_absorpt_correction_type multi-scan
_exptl_absorpt_process_details
;
CrysAlisPro 1.171.42.102a (Rigaku Oxford Diffraction, 2023)
Empirical absorption correction using spherical harmonics,
implemented in SCALE3 ABSPACK scaling algorithm.
;
_exptl_crystal_colour yellow
_exptl_crystal_colour_primary yellow
_exptl_crystal_density_diffrn 1.340
_exptl_crystal_description plate
_exptl_crystal_F_000 380
_exptl_crystal_recrystallization_method 'crystallized from methanol'
_exptl_crystal_size_max 0.152
_exptl_crystal_size_mid 0.113
_exptl_crystal_size_min 0.034
_refine_diff_density_max 0.144
_refine_diff_density_min -0.188
_refine_diff_density_rms 0.043
_refine_ls_extinction_method none
_refine_ls_goodness_of_fit_ref 1.078
_refine_ls_hydrogen_treatment mixed
_refine_ls_matrix_type full
_refine_ls_number_parameters 252
_refine_ls_number_reflns 3854
_refine_ls_number_restraints 1
_refine_ls_restrained_S_all 1.079
_refine_ls_R_factor_all 0.0453
_refine_ls_R_factor_gt 0.0426
_refine_ls_shift/su_max 0.000
_refine_ls_shift/su_mean 0.000
_refine_ls_structure_factor_coef Fsqd
_refine_ls_weighting_details 'w=1/[\s^2^(Fo^2^)+(0.0744P)^2^+0.0660P] where P=(Fo^2^+2Fc^2^)/3'
_refine_ls_weighting_scheme calc
_refine_ls_wR_factor_gt 0.1253
_refine_ls_wR_factor_ref 0.1287
_reflns_Friedel_coverage 0.000
_reflns_number_gt 3482
_reflns_number_total 3854
_reflns_threshold_expression 'I > 2\s(I)'
_cod_data_source_file d6ce00063k2.cif
_cod_data_source_block exp_787_auto
_cod_depositor_comments 'Adding full bibliography for 7251818--7251826.cif.'
_cod_original_cell_volume 892.97(4)
_cod_database_code 7251823
_shelx_shelxl_version_number 2018/3
_chemical_oxdiff_formula C17H20N4O5
_shelx_space_group_comment
;
The symmetry employed for this shelxl refinement is uniquely defined
by the following loop, which should always be used as a source of
symmetry information in preference to the above space-group names.
They are only intended as comments.
;
_olex2_refinement_description
;
1. Fixed Uiso
 At 1.2 times of:
  All C(H) groups, All C(H,H) groups
 At 1.5 times of:
  All C(H,H,H) groups
2. Rigid bond restraints
 O25, N24
 with sigma for 1-2 distances of 0.003 and sigma for 1-3 distances of 0.003
3.a Secondary CH2 refined with riding coordinates:
 C20(H20A,H20B), C21(H21A,H21B), C19(H19A,H19B)
3.b Aromatic/amide H refined with riding coordinates:
 C13(H13), C16(H16), C6(H6), C14(H14), C2(H2), C5(H5), C3(H3)
3.c Idealised Me refined as rotating group:
 C22(H22A,H22B,H22C)
;
_olex2_submission_special_instructions 'No special instructions were received'
_oxdiff_exptl_absorpt_empirical_details
;
Empirical correction (ABSPACK) includes:
- Absorption correction using spherical harmonics
- Frame scaling
;
_oxdiff_exptl_absorpt_empirical_full_max 1.670
_oxdiff_exptl_absorpt_empirical_full_min 0.735

loop_
_space_group_symop_operation_xyz
'x, y, z'
'-x, -y, -z'

loop_
_atom_site_label
_atom_site_type_symbol
_atom_site_fract_x
_atom_site_fract_y
_atom_site_fract_z
_atom_site_U_iso_or_equiv
_atom_site_adp_type
_atom_site_occupancy
_atom_site_site_symmetry_order
_atom_site_calc_flag
_atom_site_refinement_flags_posn
_atom_site_refinement_flags_adp
_atom_site_refinement_flags_occupancy
_atom_site_disorder_assembly
_atom_site_disorder_group
O9 O 0.68667(16) 0.44053(8) 0.40944(7) 0.0633(2) Uani 1 1 d . . . . .
N11 N 0.51693(16) 0.54563(8) 0.20382(7) 0.0551(2) Uani 1 1 d . . . . .
C1 C 0.66171(18) 0.29337(9) 0.57405(8) 0.0512(2) Uani 1 1 d . . . . .
O8 O 0.41217(18) 0.34292(10) 0.43915(7) 0.0773(3) Uani 1 1 d . . . . .
N17 N 0.27778(18) 0.42332(9) 0.22745(8) 0.0593(3) Uani 1 1 d . . . . .
C15 C 0.5266(2) 0.70590(10) 0.05002(10) 0.0610(3) Uani 1 1 d . . . . .
C20 C -0.0728(2) 0.19917(11) 0.27934(10) 0.0604(3) Uani 1 1 d . . . . .
H20A H -0.034687 0.176820 0.209790 0.072 Uiso 1 1 calc R U . . .
H20B H -0.216259 0.252714 0.276662 0.072 Uiso 1 1 calc R U . . .
C13 C 0.2713(2) 0.58526(11) 0.06331(9) 0.0610(3) Uani 1 1 d . . . . .
H13 H 0.159085 0.564981 0.036479 0.073 Uiso 1 1 calc R U . . .
C16 C 0.6017(2) 0.63745(11) 0.14762(10) 0.0597(3) Uani 1 1 d . . . . .
H16 H 0.715223 0.656010 0.175062 0.072 Uiso 1 1 calc R U . . .
C6 C 0.5581(2) 0.20303(10) 0.63663(9) 0.0577(3) Uani 1 1 d . . . . .
H6 H 0.435108 0.189695 0.612169 0.069 Uiso 1 1 calc R U . . .
O23 O 0.05550(19) 0.39085(9) 0.11784(8) 0.0804(3) Uani 1 1 d . . . . .
C14 C 0.3593(2) 0.68032(11) 0.00685(10) 0.0646(3) Uani 1 1 d . . . . .
H14 H 0.307507 0.726432 -0.058944 0.078 Uiso 1 1 calc R U . . .
C12 C 0.35459(19) 0.51949(9) 0.16238(8) 0.0526(2) Uani 1 1 d . . . . .
C18 C 0.1384(2) 0.36323(10) 0.20394(9) 0.0559(3) Uani 1 1 d . . . . .
C2 C 0.8450(2) 0.31216(11) 0.61200(10) 0.0579(3) Uani 1 1 d . . . . .
H2 H 0.916790 0.371828 0.571584 0.070 Uiso 1 1 calc R U . . .
O26 O 0.5545(3) 0.86525(11) -0.09316(11) 0.1080(4) Uani 1 1 d . . . . .
C5 C 0.6334(2) 0.13339(11) 0.73335(10) 0.0631(3) Uani 1 1 d . . . . .
H5 H 0.561319 0.073743 0.773548 0.076 Uiso 1 1 calc R U . . .
C7 C 0.57407(19) 0.36067(10) 0.46953(9) 0.0547(3) Uani 1 1 d . . . . .
O25 O 0.7665(3) 0.82859(12) 0.03499(11) 0.1032(4) Uani 1 1 d . U . . .
C4 C 0.8170(2) 0.15179(11) 0.77144(10) 0.0612(3) Uani 1 1 d . . . . .
C21 C -0.0940(2) 0.09355(11) 0.37344(12) 0.0679(3) Uani 1 1 d . . . . .
H21A H 0.048050 0.039007 0.373361 0.081 Uiso 1 1 calc R U . . .
H21B H -0.122456 0.115874 0.442934 0.081 Uiso 1 1 calc R U . . .
C3 C 0.9209(2) 0.24260(12) 0.70943(10) 0.0639(3) Uani 1 1 d . . . . .
H3 H 1.043146 0.256322 0.734256 0.077 Uiso 1 1 calc R U . . .
N24 N 0.6218(2) 0.80652(11) -0.00609(10) 0.0779(3) Uani 1 1 d . U . . .
N10 N 0.8892(3) 0.08185(14) 0.86942(11) 0.0856(4) Uani 1 1 d . . . . .
C19 C 0.1065(2) 0.25773(11) 0.29385(10) 0.0601(3) Uani 1 1 d . . . . .
H19A H 0.067465 0.278834 0.363988 0.072 Uiso 1 1 calc R U . . .
H19B H 0.248571 0.203078 0.297386 0.072 Uiso 1 1 calc R U . . .
C22 C -0.2785(3) 0.03510(16) 0.36698(18) 0.0949(5) Uani 1 1 d . . . . .
H22A H -0.261711 0.020612 0.295108 0.142 Uiso 1 1 calc R U . . .
H22B H -0.422188 0.083809 0.379367 0.142 Uiso 1 1 calc R U . . .
H22C H -0.269386 -0.036405 0.422356 0.142 Uiso 1 1 calc R U . . .
H17 H 0.328(3) 0.3989(14) 0.2911(14) 0.070(4) Uiso 1 1 d . . . . .
H9 H 0.631(3) 0.4712(16) 0.3481(15) 0.082(5) Uiso 1 1 d . . . . .
H10A H 0.839(5) 0.016(3) 0.900(2) 0.143(10) Uiso 1 1 d . . . . .
H10B H 1.009(4) 0.1033(18) 0.8784(17) 0.096(6) Uiso 1 1 d . . . . .

loop_
_atom_site_aniso_label
_atom_site_aniso_U_11
_atom_site_aniso_U_22
_atom_site_aniso_U_33
_atom_site_aniso_U_23
_atom_site_aniso_U_13
_atom_site_aniso_U_12
O9 0.0744(5) 0.0643(5) 0.0520(4) -0.0002(4) -0.0199(4) -0.0231(4)
N11 0.0642(5) 0.0579(5) 0.0454(4) -0.0068(4) -0.0162(4) -0.0164(4)
C1 0.0570(5) 0.0555(6) 0.0434(5) -0.0112(4) -0.0117(4) -0.0125(4)
O8 0.0889(6) 0.0957(7) 0.0549(5) 0.0048(4) -0.0327(4) -0.0435(5)
N17 0.0739(6) 0.0627(5) 0.0456(5) -0.0008(4) -0.0260(4) -0.0228(5)
C15 0.0757(7) 0.0574(6) 0.0488(6) -0.0080(5) -0.0045(5) -0.0188(5)
C20 0.0655(6) 0.0601(6) 0.0586(6) -0.0105(5) -0.0171(5) -0.0160(5)
C13 0.0729(7) 0.0631(6) 0.0482(5) -0.0045(5) -0.0231(5) -0.0151(5)
C16 0.0674(7) 0.0636(6) 0.0520(6) -0.0111(5) -0.0115(5) -0.0212(5)
C6 0.0647(6) 0.0631(6) 0.0508(6) -0.0110(5) -0.0144(5) -0.0213(5)
O23 0.1045(7) 0.0863(6) 0.0610(5) 0.0050(4) -0.0442(5) -0.0417(6)
C14 0.0823(8) 0.0619(7) 0.0458(5) -0.0020(5) -0.0182(5) -0.0124(6)
C12 0.0614(6) 0.0543(6) 0.0434(5) -0.0086(4) -0.0153(4) -0.0115(4)
C18 0.0624(6) 0.0602(6) 0.0478(5) -0.0076(4) -0.0195(4) -0.0146(5)
C2 0.0608(6) 0.0638(6) 0.0526(6) -0.0098(5) -0.0131(5) -0.0197(5)
O26 0.1429(12) 0.0869(8) 0.0802(7) 0.0231(6) -0.0182(7) -0.0446(8)
C5 0.0788(7) 0.0595(6) 0.0517(6) -0.0052(5) -0.0125(5) -0.0218(6)
C7 0.0619(6) 0.0596(6) 0.0460(5) -0.0108(4) -0.0134(4) -0.0159(5)
O25 0.1343(11) 0.1014(9) 0.0894(8) -0.0095(6) -0.0135(7) -0.0697(8)
C4 0.0721(7) 0.0609(6) 0.0479(5) -0.0088(5) -0.0168(5) -0.0065(5)
C21 0.0765(8) 0.0563(6) 0.0706(7) -0.0097(5) -0.0134(6) -0.0163(5)
C3 0.0601(6) 0.0769(8) 0.0586(6) -0.0133(6) -0.0221(5) -0.0144(5)
N24 0.1014(9) 0.0686(7) 0.0609(6) -0.0050(5) 0.0006(6) -0.0320(6)
N10 0.1074(10) 0.0819(8) 0.0644(7) 0.0047(6) -0.0391(7) -0.0185(8)
C19 0.0684(7) 0.0602(6) 0.0535(6) -0.0043(5) -0.0216(5) -0.0170(5)
C22 0.0883(10) 0.0800(10) 0.1182(14) -0.0103(9) -0.0127(9) -0.0365(8)

loop_
_atom_type_symbol
_atom_type_description
_atom_type_scat_dispersion_real
_atom_type_scat_dispersion_imag
_atom_type_scat_source
C C 0.0181 0.0091 'International Tables Vol C Tables 4.2.6.8 and 6.1.1.4'
H H 0.0000 0.0000 'International Tables Vol C Tables 4.2.6.8 and 6.1.1.4'
N N 0.0311 0.0180 'International Tables Vol C Tables 4.2.6.8 and 6.1.1.4'
O O 0.0492 0.0322 'International Tables Vol C Tables 4.2.6.8 and 6.1.1.4'

loop_
_geom_angle_atom_site_label_1
_geom_angle_atom_site_label_2
_geom_angle_atom_site_label_3
_geom_angle
_geom_angle_site_symmetry_1
_geom_angle_site_symmetry_3
_geom_angle_publ_flag
C16 N11 C12 118.21(10) . . ?
C6 C1 C7 117.62(10) . . ?
C2 C1 C6 118.39(10) . . ?
C2 C1 C7 123.95(10) . . ?
C18 N17 C12 129.06(9) . . ?
C16 C15 C14 120.43(11) . . ?
C16 C15 N24 119.38(12) . . ?
C14 C15 N24 120.18(12) . . ?
C19 C20 C21 111.18(10) . . ?
C14 C13 C12 118.31(11) . . ?
N11 C16 C15 121.93(11) . . ?
C5 C6 C1 121.61(11) . . ?
C13 C14 C15 118.40(11) . . ?
N11 C12 N17 113.42(9) . . ?
N11 C12 C13 122.71(10) . . ?
N17 C12 C13 123.86(10) . . ?
N17 C18 C19 112.99(9) . . ?
O23 C18 N17 123.33(11) . . ?
O23 C18 C19 123.64(11) . . ?
C3 C2 C1 120.25(11) . . ?
C6 C5 C4 120.15(12) . . ?
O9 C7 C1 115.51(10) . . ?
O8 C7 O9 122.08(10) . . ?
O8 C7 C1 122.40(11) . . ?
C5 C4 C3 118.55(11) . . ?
N10 C4 C5 119.49(13) . . ?
N10 C4 C3 121.96(13) . . ?
C22 C21 C20 113.71(13) . . ?
C2 C3 C4 121.05(11) . . ?
O26 N24 C15 118.27(14) . . ?
O26 N24 O25 122.80(13) . . ?
O25 N24 C15 118.92(13) . . ?
C18 C19 C20 114.57(10) . . ?

loop_
_geom_bond_atom_site_label_1
_geom_bond_atom_site_label_2
_geom_bond_distance
_geom_bond_site_symmetry_2
_geom_bond_publ_flag
O9 C7 1.3239(14) . ?
N11 C16 1.3287(15) . ?
N11 C12 1.3438(14) . ?
C1 C6 1.3951(16) . ?
C1 C2 1.3894(15) . ?
C1 C7 1.4708(15) . ?
O8 C7 1.2130(14) . ?
N17 C12 1.3777(15) . ?
N17 C18 1.3733(15) . ?
C15 C16 1.3760(17) . ?
C15 C14 1.3795(19) . ?
C15 N24 1.4487(17) . ?
C20 C21 1.5174(18) . ?
C20 C19 1.5143(16) . ?
C13 C14 1.3715(18) . ?
C13 C12 1.4005(15) . ?
C6 C5 1.3717(17) . ?
O23 C18 1.2135(14) . ?
C18 C19 1.5007(16) . ?
C2 C3 1.3800(17) . ?
O26 N24 1.2202(18) . ?
C5 C4 1.3904(18) . ?
O25 N24 1.2215(19) . ?
C4 C3 1.3986(19) . ?
C4 N10 1.3790(16) . ?
C21 C22 1.506(2) . ?

loop_
_geom_hbond_atom_site_label_D
_geom_hbond_atom_site_label_H
_geom_hbond_atom_site_label_A
_geom_hbond_distance_DH
_geom_hbond_distance_HA
_geom_hbond_distance_DA
_geom_hbond_angle_DHA
_geom_hbond_site_symmetry_A
_geom_hbond_publ_flag
C13 H13 O23 0.93 2.30 2.8741(16) 119.7 . yes
C13 H13 O23 0.93 2.42 3.2176(14) 144.4 2_565 yes
N17 H17 O8 0.864(18) 1.927(18) 2.7887(13) 174.4(15) . yes
O9 H9 N11 0.86(2) 1.97(2) 2.8283(12) 177.2(17) . yes
N10 H10A O25 0.90(3) 2.55(3) 3.416(2) 162(2) 1_546 yes
N10 H10B O25 0.87(2) 2.33(2) 3.149(2) 157.2(17) 2_766 yes
